data_4131402
loop_
_publ_author_name
'Liu, Liu Leo'
'Cao, Levy L.'
'Shao, Yue'
'Stephan, Douglas W.'

_publ_section_title
;
 Single Electron Delivery to Lewis Pairs: An Avenue to Anions by Small
 Molecule Activation.
;
_journal_issue 29
_journal_name_full 'Journal of the American Chemical Society'
_journal_page_first 10062
_journal_page_last 10071
_journal_paper_doi 10.1021/jacs.7b05120
_journal_volume 139
_journal_year 2017
_chemical_formula_sum 'C45 H35 B F15 Fe O2'
_chemical_formula_weight 959.38
_space_group_crystal_system triclinic
_space_group_IT_number 2
_space_group_name_Hall '-P 1'
_space_group_name_H-M_alt 'P -1'
_atom_sites_solution_hydrogens geom
_audit_creation_method SHELXL-2014/7
_cell_angle_alpha 83.346(6)
_cell_angle_beta 89.680(6)
_cell_angle_gamma 81.366(6)
_cell_formula_units_Z 2
_cell_length_a 10.592(2)
_cell_length_b 13.454(3)
_cell_length_c 14.360(3)
_cell_measurement_reflns_used 5391
_cell_measurement_temperature 150(2)
_cell_measurement_theta_max 25.03
_cell_measurement_theta_min 2.22
_cell_volume 2009.4(7)
_computing_structure_refinement 'SHELXL-2014/7 (Sheldrick, 2014)'
_diffrn_ambient_temperature 150(2)
_diffrn_measured_fraction_theta_full 1.000
_diffrn_measured_fraction_theta_max 0.970
_diffrn_measurement_device_type 'Bruker APEX-II CCD'
_diffrn_measurement_method '\f and \w scans'
_diffrn_radiation_type MoK\a
_diffrn_radiation_wavelength 0.71073
_diffrn_reflns_av_R_equivalents 0.0959
_diffrn_reflns_av_unetI/netI 0.0888
_diffrn_reflns_Laue_measured_fraction_full 1.000
_diffrn_reflns_Laue_measured_fraction_max 0.970
_diffrn_reflns_limit_h_max 13
_diffrn_reflns_limit_h_min -11
_diffrn_reflns_limit_k_max 17
_diffrn_reflns_limit_k_min -16
_diffrn_reflns_limit_l_max 18
_diffrn_reflns_limit_l_min -18
_diffrn_reflns_number 51116
_diffrn_reflns_point_group_measured_fraction_full 1.000
_diffrn_reflns_point_group_measured_fraction_max 0.970
_diffrn_reflns_theta_full 25.242
_diffrn_reflns_theta_max 27.118
_diffrn_reflns_theta_min 1.428
_exptl_absorpt_coefficient_mu 0.485
_exptl_absorpt_correction_T_max 0.7454
_exptl_absorpt_correction_T_min 0.7117
_exptl_absorpt_correction_type multi-scan
_exptl_absorpt_process_details
;
multi-scan from symmetry-related measurements
Sortav (Blessing 1995)
;
_exptl_crystal_colour green
_exptl_crystal_density_diffrn 1.586
_exptl_crystal_description block
_exptl_crystal_F_000 974
_exptl_crystal_size_max 0.34
_exptl_crystal_size_mid 0.24
_exptl_crystal_size_min 0.20
_refine_diff_density_max 0.466
_refine_diff_density_min -0.449
_refine_diff_density_rms 0.082
_refine_ls_extinction_method none
_refine_ls_goodness_of_fit_ref 1.009
_refine_ls_hydrogen_treatment constr
_refine_ls_matrix_type full
_refine_ls_number_parameters 577
_refine_ls_number_reflns 8612
_refine_ls_number_restraints 0
_refine_ls_restrained_S_all 1.009
_refine_ls_R_factor_all 0.1149
_refine_ls_R_factor_gt 0.0539
_refine_ls_shift/su_max 0.001
_refine_ls_shift/su_mean 0.000
_refine_ls_structure_factor_coef Fsqd
_refine_ls_weighting_details 'w=1/[\s^2^(Fo^2^)+(0.0609P)^2^+2.1288P] where P=(Fo^2^+2Fc^2^)/3'
_refine_ls_weighting_scheme calc
_refine_ls_wR_factor_gt 0.1195
_refine_ls_wR_factor_ref 0.1444
_reflns_Friedel_coverage 0.000
_reflns_number_gt 5302
_reflns_number_total 8612
_reflns_threshold_expression 'I > 2\s(I)'
_cod_data_source_file ja7b05120_si_002.cif
_cod_data_source_block 5
_cod_depositor_comments
;

2020-09-09
Z value and formula fixed to values more according to usual
chemical conventions.                 miguel
;
_cod_original_formula_weight 479.69
_cod_original_formula_units_Z 4
_cod_original_formula_sum 'C22.50 H17.50 B0.50 F7.50 Fe0.50 O'
_cod_database_code 4131402
_shelx_shelxl_version_number 2014/7
_shelx_space_group_comment
;
The symmetry employed for this shelxl refinement is uniquely defined
by the following loop, which should always be used as a source of
symmetry information in preference to the above space-group names.
They are only intended as comments.
;

loop_
_space_group_symop_operation_xyz
'x, y, z'
'-x, -y, -z'

loop_
_atom_site_label
_atom_site_type_symbol
_atom_site_fract_x
_atom_site_fract_y
_atom_site_fract_z
_atom_site_U_iso_or_equiv
_atom_site_adp_type
_atom_site_occupancy
_atom_site_site_symmetry_order
_atom_site_calc_flag
_atom_site_refinement_flags_posn
_atom_site_refinement_flags_adp
Fe01 Fe 0.86458(4) 0.32376(4) 0.78290(3) 0.01786(14) Uani 1 1 d . .
F002 F 0.12958(19) 0.87794(16) 0.86789(14) 0.0281(5) Uani 1 1 d . .
F003 F 0.54610(18) 0.73479(15) 0.63241(14) 0.0270(5) Uani 1 1 d . .
F004 F 0.27395(19) 0.99206(15) 0.74461(14) 0.0268(5) Uani 1 1 d . .
F005 F 0.51474(19) 0.67194(15) 0.84550(15) 0.0280(5) Uani 1 1 d . .
F006 F 0.12202(19) 0.72246(17) 0.58801(14) 0.0314(5) Uani 1 1 d . .
F007 F 0.14986(19) 0.94890(16) 0.57455(15) 0.0309(5) Uani 1 1 d . .
F008 F 0.62171(19) 0.96459(17) 0.95039(15) 0.0318(5) Uani 1 1 d . .
F009 F 0.4258(2) 1.07912(15) 0.84793(15) 0.0325(5) Uani 1 1 d . .
F00A F 0.66106(19) 0.75955(17) 0.94769(14) 0.0316(5) Uani 1 1 d . .
F00B F 0.63452(19) 0.81892(17) 0.47332(15) 0.0335(5) Uani 1 1 d . .
F00C F -0.1221(2) 0.89181(18) 0.87615(15) 0.0375(6) Uani 1 1 d . .
O01 O 0.3335(2) 0.66977(17) 0.71238(16) 0.0187(5) Uani 1 1 d . .
F00E F 0.2410(2) 1.03111(17) 0.41739(15) 0.0381(6) Uani 1 1 d . .
F00F F 0.4838(2) 0.96773(18) 0.36323(14) 0.0386(6) Uani 1 1 d . .
F00G F -0.1291(2) 0.73253(19) 0.60131(16) 0.0410(6) Uani 1 1 d . .
F00H F -0.25618(19) 0.8186(2) 0.74461(16) 0.0430(6) Uani 1 1 d . .
O00I O 0.2570(2) 0.62760(18) 0.85588(16) 0.0253(6) Uani 1 1 d . .
C00J C 0.3411(3) 0.8343(3) 0.6119(2) 0.0177(7) Uani 1 1 d . .
C00K C 0.3679(3) 0.9307(3) 0.7958(2) 0.0188(8) Uani 1 1 d . .
C00L C 0.1417(3) 0.8009(3) 0.7263(2) 0.0195(8) Uani 1 1 d . .
C00M C 0.7223(3) 0.2360(3) 0.7666(2) 0.0218(8) Uani 1 1 d . .
C00N C 0.3822(3) 0.8272(3) 0.7906(2) 0.0168(7) Uani 1 1 d . .
C00O C 0.4845(3) 0.7734(3) 0.8443(2) 0.0176(7) Uani 1 1 d . .
C00P C 0.0706(3) 0.8428(3) 0.7976(2) 0.0212(8) Uani 1 1 d . .
C00Q C 0.3291(3) 0.4973(3) 0.7602(2) 0.0203(8) Uani 1 1 d . .
C00R C 0.3037(3) 0.6050(3) 0.7819(2) 0.0204(8) Uani 1 1 d . .
C00S C 0.4450(3) 0.9774(3) 0.8478(2) 0.0221(8) Uani 1 1 d . .
C00T C 0.6893(3) 0.4110(3) 0.7403(2) 0.0215(8) Uani 1 1 d . .
C00U C 0.7099(3) 0.3204(3) 0.6951(2) 0.0214(8) Uani 1 1 d . .
C00V C 1.0194(3) 0.3318(3) 0.8692(3) 0.0249(8) Uani 1 1 d . .
C00W C 0.7082(3) 0.2747(3) 0.8548(2) 0.0214(8) Uani 1 1 d . .
C00X C 0.4644(3) 0.8067(3) 0.5801(2) 0.0207(8) Uani 1 1 d . .
C00Y C 0.2710(3) 0.9116(3) 0.5533(2) 0.0204(8) Uani 1 1 d . .
C00Z C 0.6877(3) 0.3821(3) 0.8390(2) 0.0212(8) Uani 1 1 d . .
C010 C 0.3457(3) 0.4743(3) 0.6680(3) 0.0259(9) Uani 1 1 d . .
H01A H 0.3433 0.5272 0.6178 0.031 Uiso 1 1 calc R U
C011 C 0.5448(3) 0.9200(3) 0.8998(2) 0.0222(8) Uani 1 1 d . .
C012 C 1.0048(3) 0.4145(3) 0.7958(3) 0.0268(9) Uani 1 1 d . .
C013 C 0.0665(3) 0.7651(3) 0.6623(2) 0.0238(8) Uani 1 1 d . .
C014 C 0.3157(4) 0.9560(3) 0.4711(3) 0.0250(8) Uani 1 1 d . .
C015 C 0.5135(3) 0.8493(3) 0.4985(2) 0.0229(8) Uani 1 1 d . .
C016 C 1.0186(3) 0.3727(3) 0.7086(3) 0.0282(9) Uani 1 1 d . .
C017 C 0.5627(3) 0.8175(3) 0.8977(2) 0.0213(8) Uani 1 1 d . .
C018 C 0.4378(4) 0.9244(3) 0.4430(2) 0.0255(9) Uani 1 1 d . .
C019 C 1.0417(3) 0.2647(3) 0.7280(3) 0.0258(9) Uani 1 1 d . .
C01A C 1.0419(3) 0.2398(3) 0.8275(3) 0.0253(8) Uani 1 1 d . .
C01B C 0.3332(3) 0.4192(3) 0.8328(3) 0.0261(8) Uani 1 1 d . .
H01B H 0.3205 0.4345 0.8955 0.031 Uiso 1 1 calc R U
C01C C -0.0641(3) 0.7702(3) 0.6664(3) 0.0267(9) Uani 1 1 d . .
C01D C -0.1287(3) 0.8133(3) 0.7390(3) 0.0283(9) Uani 1 1 d . .
C01E C -0.0601(3) 0.8495(3) 0.8040(3) 0.0273(9) Uani 1 1 d . .
C01F C 0.3558(4) 0.3192(3) 0.8146(3) 0.0313(9) Uani 1 1 d . .
H01C H 0.3606 0.2660 0.8647 0.038 Uiso 1 1 calc R U
C01G C 0.3714(4) 0.2971(3) 0.7226(3) 0.0311(9) Uani 1 1 d . .
H01D H 0.3860 0.2287 0.7097 0.037 Uiso 1 1 calc R U
C01H C 0.3657(4) 0.3750(3) 0.6501(3) 0.0311(9) Uani 1 1 d . .
H01E H 0.3756 0.3596 0.5873 0.037 Uiso 1 1 calc R U
C01I C 0.6693(4) 0.5170(3) 0.6919(3) 0.0314(9) Uani 1 1 d . .
H01F H 0.6753 0.5154 0.6240 0.047 Uiso 1 1 calc R U
H01G H 0.5847 0.5511 0.7071 0.047 Uiso 1 1 calc R U
H01H H 0.7349 0.5538 0.7130 0.047 Uiso 1 1 calc R U
C01J C 0.7130(4) 0.3150(3) 0.5917(2) 0.0318(9) Uani 1 1 d . .
H01I H 0.7023 0.3837 0.5585 0.048 Uiso 1 1 calc R U
H01J H 0.7951 0.2776 0.5751 0.048 Uiso 1 1 calc R U
H01K H 0.6435 0.2802 0.5737 0.048 Uiso 1 1 calc R U
C01K C 0.6656(4) 0.4525(3) 0.9133(3) 0.0316(9) Uani 1 1 d . .
H01L H 0.6542 0.5227 0.8838 0.047 Uiso 1 1 calc R U
H01M H 0.5888 0.4401 0.9485 0.047 Uiso 1 1 calc R U
H01N H 0.7394 0.4406 0.9562 0.047 Uiso 1 1 calc R U
C01L C 0.7090(4) 0.2121(3) 0.9487(3) 0.0342(10) Uani 1 1 d . .
H01O H 0.7252 0.1401 0.9402 0.051 Uiso 1 1 calc R U
H01P H 0.7762 0.2280 0.9886 0.051 Uiso 1 1 calc R U
H01Q H 0.6260 0.2274 0.9785 0.051 Uiso 1 1 calc R U
C01M C 0.7420(4) 0.1266(3) 0.7527(3) 0.0349(10) Uani 1 1 d . .
H01R H 0.7489 0.1198 0.6856 0.052 Uiso 1 1 calc R U
H01S H 0.8206 0.0925 0.7851 0.052 Uiso 1 1 calc R U
H01T H 0.6693 0.0955 0.7783 0.052 Uiso 1 1 calc R U
C01N C 1.0670(4) 0.1362(3) 0.8797(3) 0.0371(10) Uani 1 1 d . .
H01U H 1.0794 0.0859 0.8351 0.056 Uiso 1 1 calc R U
H01V H 1.1440 0.1300 0.9188 0.056 Uiso 1 1 calc R U
H01W H 0.9940 0.1248 0.9197 0.056 Uiso 1 1 calc R U
C01O C 1.0162(4) 0.3416(3) 0.9726(3) 0.0373(10) Uani 1 1 d . .
H01X H 0.9988 0.4134 0.9820 0.056 Uiso 1 1 calc R U
H01Y H 0.9489 0.3065 1.0019 0.056 Uiso 1 1 calc R U
H01Z H 1.0989 0.3114 1.0013 0.056 Uiso 1 1 calc R U
C01P C 0.9825(4) 0.5249(3) 0.8080(3) 0.0425(11) Uani 1 1 d . .
H02A H 0.9766 0.5328 0.8749 0.064 Uiso 1 1 calc R U
H02B H 1.0536 0.5569 0.7808 0.064 Uiso 1 1 calc R U
H02C H 0.9026 0.5571 0.7762 0.064 Uiso 1 1 calc R U
C01Q C 1.0649(4) 0.1907(3) 0.6572(3) 0.0416(11) Uani 1 1 d . .
H02D H 1.0595 0.2275 0.5939 0.062 Uiso 1 1 calc R U
H02E H 1.1501 0.1509 0.6675 0.062 Uiso 1 1 calc R U
H02F H 1.0004 0.1453 0.6637 0.062 Uiso 1 1 calc R U
B01R B 0.2967(4) 0.7819(3) 0.7146(3) 0.0171(8) Uani 1 1 d . .
C01S C 1.0138(4) 0.4312(4) 0.6125(3) 0.0453(12) Uani 1 1 d . .
H02G H 1.0259 0.3838 0.5651 0.068 Uiso 1 1 calc R U
H02H H 0.9306 0.4741 0.6025 0.068 Uiso 1 1 calc R U
H02I H 1.0816 0.4736 0.6073 0.068 Uiso 1 1 calc R U

loop_
_atom_site_aniso_label
_atom_site_aniso_U_11
_atom_site_aniso_U_22
_atom_site_aniso_U_33
_atom_site_aniso_U_23
_atom_site_aniso_U_13
_atom_site_aniso_U_12
Fe01 0.0167(3) 0.0190(3) 0.0175(3) -0.0018(2) 0.00065(19) -0.0018(2)
F002 0.0283(11) 0.0337(13) 0.0211(11) -0.0070(9) 0.0030(9) 0.0017(9)
F003 0.0203(10) 0.0261(12) 0.0318(12) 0.0002(10) 0.0031(9) 0.0025(9)
F004 0.0311(12) 0.0183(11) 0.0274(11) -0.0002(9) -0.0039(9) 0.0061(9)
F005 0.0287(11) 0.0159(11) 0.0371(13) -0.0016(9) -0.0067(9) 0.0031(9)
F006 0.0268(11) 0.0434(14) 0.0268(12) -0.0144(10) 0.0028(9) -0.0066(10)
F007 0.0246(11) 0.0312(13) 0.0318(12) 0.0044(10) 0.0004(9) 0.0055(9)
F008 0.0286(12) 0.0388(14) 0.0325(12) -0.0143(10) 0.0006(9) -0.0116(10)
F009 0.0476(14) 0.0164(12) 0.0349(13) -0.0072(10) 0.0031(10) -0.0060(10)
F00A 0.0241(11) 0.0376(14) 0.0306(12) -0.0018(10) -0.0085(9) 0.0015(10)
F00B 0.0280(12) 0.0425(14) 0.0337(12) -0.0131(11) 0.0141(10) -0.0118(10)
F00C 0.0298(12) 0.0496(15) 0.0278(12) -0.0026(11) 0.0124(10) 0.0096(11)
O01 0.0196(12) 0.0156(13) 0.0205(13) -0.0008(10) 0.0038(10) -0.0022(10)
F00E 0.0539(15) 0.0298(13) 0.0273(12) 0.0098(10) -0.0079(11) -0.0055(11)
F00F 0.0572(15) 0.0439(15) 0.0203(12) -0.0005(10) 0.0082(10) -0.0285(12)
F00G 0.0275(12) 0.0597(17) 0.0381(14) -0.0035(12) -0.0075(10) -0.0153(11)
F00H 0.0159(11) 0.0703(18) 0.0387(14) 0.0071(13) 0.0052(10) -0.0034(11)
O00I 0.0316(14) 0.0238(15) 0.0207(14) -0.0035(11) 0.0047(11) -0.0042(11)
C00J 0.0214(18) 0.0138(18) 0.0186(18) -0.0023(14) 0.0007(14) -0.0048(14)
C00K 0.0209(18) 0.0187(19) 0.0149(17) 0.0003(15) 0.0018(14) 0.0014(15)
C00L 0.0215(18) 0.0164(19) 0.0187(18) 0.0022(15) 0.0018(14) 0.0000(15)
C00M 0.0190(18) 0.025(2) 0.0229(19) -0.0030(16) -0.0002(15) -0.0071(15)
C00N 0.0189(18) 0.0159(18) 0.0153(17) -0.0026(14) 0.0061(14) -0.0010(14)
C00O 0.0195(17) 0.0136(18) 0.0192(18) -0.0019(14) 0.0044(14) -0.0004(14)
C00P 0.0243(19) 0.019(2) 0.0182(18) 0.0011(15) 0.0034(15) 0.0004(15)
C00Q 0.0149(17) 0.019(2) 0.028(2) -0.0029(16) 0.0011(14) -0.0056(14)
C00R 0.0183(18) 0.022(2) 0.0206(19) 0.0008(16) -0.0023(15) -0.0039(15)
C00S 0.028(2) 0.0156(19) 0.0225(19) -0.0012(15) 0.0067(16) -0.0034(16)
C00T 0.0179(17) 0.022(2) 0.0237(19) -0.0009(16) -0.0031(14) -0.0016(15)
C00U 0.0173(17) 0.026(2) 0.0214(19) -0.0036(16) 0.0011(14) -0.0036(15)
C00V 0.0192(18) 0.028(2) 0.027(2) -0.0046(17) -0.0040(15) -0.0005(16)
C00W 0.0178(17) 0.029(2) 0.0175(18) -0.0007(16) 0.0016(14) -0.0053(15)
C00X 0.0249(19) 0.0160(19) 0.0227(19) -0.0061(15) 0.0009(15) -0.0046(15)
C00Y 0.0213(18) 0.021(2) 0.0193(18) -0.0038(15) 0.0013(14) -0.0034(15)
C00Z 0.0156(17) 0.023(2) 0.0237(19) -0.0051(16) -0.0001(14) 0.0020(15)
C010 0.0247(19) 0.027(2) 0.027(2) -0.0023(17) 0.0008(16) -0.0052(16)
C011 0.0245(19) 0.028(2) 0.0176(18) -0.0100(16) 0.0044(15) -0.0092(16)
C012 0.0191(18) 0.023(2) 0.038(2) 0.0018(18) -0.0045(16) -0.0058(16)
C013 0.0244(19) 0.025(2) 0.0209(19) 0.0000(16) 0.0059(15) -0.0026(16)
C014 0.035(2) 0.018(2) 0.0221(19) -0.0001(16) -0.0059(16) -0.0073(17)
C015 0.0236(19) 0.023(2) 0.026(2) -0.0102(17) 0.0080(16) -0.0097(16)
C016 0.0172(18) 0.038(2) 0.027(2) 0.0066(18) 0.0020(15) -0.0054(17)
C017 0.0201(18) 0.026(2) 0.0157(18) -0.0003(15) 0.0033(14) 0.0010(15)
C018 0.039(2) 0.028(2) 0.0141(18) -0.0026(16) 0.0026(16) -0.0198(18)
C019 0.0174(18) 0.033(2) 0.025(2) -0.0028(17) 0.0027(15) 0.0020(16)
C01A 0.0173(18) 0.028(2) 0.030(2) -0.0006(17) 0.0020(15) -0.0008(15)
C01B 0.0256(19) 0.026(2) 0.027(2) -0.0036(17) -0.0002(16) -0.0059(16)
C01C 0.0238(19) 0.034(2) 0.022(2) 0.0047(17) -0.0025(16) -0.0085(17)
C01D 0.0150(18) 0.036(2) 0.030(2) 0.0109(18) 0.0026(16) -0.0017(16)
C01E 0.025(2) 0.032(2) 0.0206(19) 0.0028(17) 0.0094(16) 0.0067(17)
C01F 0.033(2) 0.024(2) 0.036(2) 0.0018(18) 0.0000(18) -0.0044(17)
C01G 0.032(2) 0.017(2) 0.045(3) -0.0077(19) -0.0011(18) -0.0014(17)
C01H 0.038(2) 0.025(2) 0.032(2) -0.0110(18) -0.0008(18) -0.0022(18)
C01I 0.030(2) 0.027(2) 0.034(2) 0.0048(18) -0.0050(17) 0.0005(17)
C01J 0.037(2) 0.043(3) 0.020(2) -0.0081(18) -0.0035(17) -0.0140(19)
C01K 0.033(2) 0.031(2) 0.029(2) -0.0104(18) 0.0010(17) 0.0059(18)
C01L 0.041(2) 0.034(2) 0.028(2) 0.0018(18) 0.0068(18) -0.0131(19)
C01M 0.046(3) 0.028(2) 0.035(2) -0.0103(19) -0.0031(19) -0.0130(19)
C01N 0.035(2) 0.032(2) 0.038(2) 0.005(2) -0.0028(18) 0.0089(19)
C01O 0.036(2) 0.043(3) 0.032(2) -0.012(2) -0.0096(18) 0.001(2)
C01P 0.038(2) 0.027(2) 0.065(3) -0.005(2) -0.006(2) -0.0107(19)
C01Q 0.038(2) 0.051(3) 0.034(2) -0.018(2) 0.0073(19) 0.009(2)
B01R 0.020(2) 0.013(2) 0.017(2) -0.0022(16) 0.0018(16) -0.0002(16)
C01S 0.030(2) 0.062(3) 0.039(3) 0.017(2) 0.0045(19) -0.011(2)

loop_
_atom_type_symbol
_atom_type_description
_atom_type_scat_dispersion_real
_atom_type_scat_dispersion_imag
_atom_type_scat_source
C C 0.0033 0.0016 'International Tables Vol C Tables 4.2.6.8 and 6.1.1.4'
H H 0.0000 0.0000 'International Tables Vol C Tables 4.2.6.8 and 6.1.1.4'
B B 0.0013 0.0007 'International Tables Vol C Tables 4.2.6.8 and 6.1.1.4'
O O 0.0106 0.0060 'International Tables Vol C Tables 4.2.6.8 and 6.1.1.4'
F F 0.0171 0.0103 'International Tables Vol C Tables 4.2.6.8 and 6.1.1.4'
Fe Fe 0.3463 0.8444 'International Tables Vol C Tables 4.2.6.8 and 6.1.1.4'

loop_
_geom_angle_atom_site_label_1
_geom_angle_atom_site_label_2
_geom_angle_atom_site_label_3
_geom_angle
C00M Fe01 C012 178.31(15)
C00M Fe01 C00U 40.24(14)
C012 Fe01 C00U 138.07(15)
C00M Fe01 C00V 141.45(15)
C012 Fe01 C00V 40.23(15)
C00U Fe01 C00V 178.23(15)
C00M Fe01 C016 139.15(15)
C012 Fe01 C016 40.08(15)
C00U Fe01 C016 111.86(14)
C00V Fe01 C016 67.12(15)
C00M Fe01 C00T 67.33(14)
C012 Fe01 C00T 111.31(14)
C00U Fe01 C00T 40.13(14)
C00V Fe01 C00T 138.59(14)
C016 Fe01 C00T 112.62(14)
C00M Fe01 C00W 39.84(14)
C012 Fe01 C00W 140.90(15)
C00U Fe01 C00W 66.96(13)
C00V Fe01 C00W 114.06(14)
C016 Fe01 C00W 178.82(14)
C00T Fe01 C00W 66.62(14)
C00M Fe01 C01A 114.14(15)
C012 Fe01 C01A 67.23(15)
C00U Fe01 C01A 141.49(15)
C00V Fe01 C01A 39.78(14)
C016 Fe01 C01A 66.86(14)
C00T Fe01 C01A 178.35(15)
C00W Fe01 C01A 113.93(14)
C00M Fe01 C019 113.14(15)
C012 Fe01 C019 67.18(15)
C00U Fe01 C019 113.44(14)
C00V Fe01 C019 66.82(14)
C016 Fe01 C019 39.83(15)
C00T Fe01 C019 140.88(14)
C00W Fe01 C019 140.25(15)
C01A Fe01 C019 39.65(14)
C00M Fe01 C00Z 66.83(14)
C012 Fe01 C00Z 112.87(15)
C00U Fe01 C00Z 66.90(13)
C00V Fe01 C00Z 112.85(14)
C016 Fe01 C00Z 140.52(15)
C00T Fe01 C00Z 39.63(13)
C00W Fe01 C00Z 39.41(14)
C01A Fe01 C00Z 139.85(14)
C019 Fe01 C00Z 179.48(15)
C00R O01 B01R 120.7(3)
C00Y C00J C00X 112.9(3)
C00Y C00J B01R 127.0(3)
C00X C00J B01R 120.0(3)
F004 C00K C00S 116.3(3)
F004 C00K C00N 118.9(3)
C00S C00K C00N 124.8(3)
C00P C00L C013 112.6(3)
C00P C00L B01R 128.6(3)
C013 C00L B01R 118.6(3)
C00W C00M C00U 107.8(3)
C00W C00M C01M 125.3(3)
C00U C00M C01M 126.9(3)
C00W C00M Fe01 70.8(2)
C00U C00M Fe01 70.0(2)
C01M C00M Fe01 126.3(3)
C00K C00N C00O 112.9(3)
C00K C00N B01R 120.1(3)
C00O C00N B01R 126.3(3)
F005 C00O C017 115.2(3)
F005 C00O C00N 120.9(3)
C017 C00O C00N 123.9(3)
F002 C00P C01E 115.8(3)
F002 C00P C00L 120.3(3)
C01E C00P C00L 123.9(3)
C01B C00Q C010 119.5(3)
C01B C00Q C00R 119.3(3)
C010 C00Q C00R 121.2(3)
O00I C00R O01 125.1(3)
O00I C00R C00Q 122.0(3)
O01 C00R C00Q 112.8(3)
F009 C00S C00K 121.1(3)
F009 C00S C011 119.3(3)
C00K C00S C011 119.6(3)
C00Z C00T C00U 107.9(3)
C00Z C00T C01I 126.3(3)
C00U C00T C01I 125.8(3)
C00Z C00T Fe01 70.82(19)
C00U C00T Fe01 69.42(19)
C01I C00T Fe01 126.6(2)
C00M C00U C00T 107.8(3)
C00M C00U C01J 126.1(3)
C00T C00U C01J 126.1(3)
C00M C00U Fe01 69.8(2)
C00T C00U Fe01 70.4(2)
C01J C00U Fe01 127.0(2)
C01A C00V C012 108.4(3)
C01A C00V C01O 126.3(4)
C012 C00V C01O 125.3(4)
C01A C00V Fe01 70.8(2)
C012 C00V Fe01 69.8(2)
C01O C00V Fe01 126.9(3)
C00Z C00W C00M 108.6(3)
C00Z C00W C01L 125.8(3)
C00M C00W C01L 125.5(3)
C00Z C00W Fe01 70.88(19)
C00M C00W Fe01 69.39(19)
C01L C00W Fe01 127.6(3)
F003 C00X C015 115.6(3)
F003 C00X C00J 119.6(3)
C015 C00X C00J 124.8(3)
F007 C00Y C014 115.0(3)
F007 C00Y C00J 120.6(3)
C014 C00Y C00J 124.3(3)
C00W C00Z C00T 108.0(3)
C00W C00Z C01K 125.8(3)
C00T C00Z C01K 126.2(3)
C00W C00Z Fe01 69.71(18)
C00T C00Z Fe01 69.54(19)
C01K C00Z Fe01 127.2(3)
C01H C010 C00Q 119.9(4)
C01H C010 H01A 120.1
C00Q C010 H01A 120.1
F008 C011 C017 121.6(3)
F008 C011 C00S 120.3(3)
C017 C011 C00S 118.0(3)
C016 C012 C00V 107.5(3)
C016 C012 C01P 126.1(4)
C00V C012 C01P 126.4(4)
C016 C012 Fe01 70.3(2)
C00V C012 Fe01 70.0(2)
C01P C012 Fe01 126.2(3)
F006 C013 C01C 115.2(3)
F006 C013 C00L 119.7(3)
C01C C013 C00L 125.1(3)
F00E C014 C018 119.3(3)
F00E C014 C00Y 120.8(3)
C018 C014 C00Y 119.9(3)
F00B C015 C018 119.8(3)
F00B C015 C00X 121.0(3)
C018 C015 C00X 119.2(3)
C012 C016 C019 108.3(3)
C012 C016 C01S 126.3(4)
C019 C016 C01S 125.3(4)
C012 C016 Fe01 69.6(2)
C019 C016 Fe01 70.81(19)
C01S C016 Fe01 126.7(3)
F00A C017 C011 119.0(3)
F00A C017 C00O 120.1(3)
C011 C017 C00O 120.8(3)
F00F C018 C015 120.3(3)
F00F C018 C014 120.8(3)
C015 C018 C014 118.9(3)
C01A C019 C016 107.8(3)
C01A C019 C01Q 125.9(4)
C016 C019 C01Q 126.3(4)
C01A C019 Fe01 69.90(19)
C016 C019 Fe01 69.35(19)
C01Q C019 Fe01 127.3(3)
C00V C01A C019 108.1(3)
C00V C01A C01N 125.4(3)
C019 C01A C01N 126.5(4)
C00V C01A Fe01 69.4(2)
C019 C01A Fe01 70.5(2)
C01N C01A Fe01 127.8(3)
C01F C01B C00Q 120.4(4)
C01F C01B H01B 119.8
C00Q C01B H01B 119.8
F00G C01C C013 120.9(3)
F00G C01C C01D 119.9(3)
C013 C01C C01D 119.1(3)
F00H C01D C01E 121.4(3)
F00H C01D C01C 120.2(4)
C01E C01D C01C 118.4(3)
F00C C01E C01D 119.2(3)
F00C C01E C00P 120.0(3)
C01D C01E C00P 120.8(3)
C01B C01F C01G 119.7(4)
C01B C01F H01C 120.1
C01G C01F H01C 120.1
C01H C01G C01F 119.8(4)
C01H C01G H01D 120.1
C01F C01G H01D 120.1
C010 C01H C01G 120.7(4)
C010 C01H H01E 119.7
C01G C01H H01E 119.7
C00T C01I H01F 109.5
C00T C01I H01G 109.5
H01F C01I H01G 109.5
C00T C01I H01H 109.5
H01F C01I H01H 109.5
H01G C01I H01H 109.5
C00U C01J H01I 109.5
C00U C01J H01J 109.5
H01I C01J H01J 109.5
C00U C01J H01K 109.5
H01I C01J H01K 109.5
H01J C01J H01K 109.5
C00Z C01K H01L 109.5
C00Z C01K H01M 109.5
H01L C01K H01M 109.5
C00Z C01K H01N 109.5
H01L C01K H01N 109.5
H01M C01K H01N 109.5
C00W C01L H01O 109.5
C00W C01L H01P 109.5
H01O C01L H01P 109.5
C00W C01L H01Q 109.5
H01O C01L H01Q 109.5
H01P C01L H01Q 109.5
C00M C01M H01R 109.5
C00M C01M H01S 109.5
H01R C01M H01S 109.5
C00M C01M H01T 109.5
H01R C01M H01T 109.5
H01S C01M H01T 109.5
C01A C01N H01U 109.5
C01A C01N H01V 109.5
H01U C01N H01V 109.5
C01A C01N H01W 109.5
H01U C01N H01W 109.5
H01V C01N H01W 109.5
C00V C01O H01X 109.5
C00V C01O H01Y 109.5
H01X C01O H01Y 109.5
C00V C01O H01Z 109.5
H01X C01O H01Z 109.5
H01Y C01O H01Z 109.5
C012 C01P H02A 109.5
C012 C01P H02B 109.5
H02A C01P H02B 109.5
C012 C01P H02C 109.5
H02A C01P H02C 109.5
H02B C01P H02C 109.5
C019 C01Q H02D 109.5
C019 C01Q H02E 109.5
H02D C01Q H02E 109.5
C019 C01Q H02F 109.5
H02D C01Q H02F 109.5
H02E C01Q H02F 109.5
O01 B01R C00L 105.9(3)
O01 B01R C00N 112.8(3)
C00L B01R C00N 117.2(3)
O01 B01R C00J 105.1(3)
C00L B01R C00J 112.0(3)
C00N B01R C00J 103.4(3)
C016 C01S H02G 109.5
C016 C01S H02H 109.5
H02G C01S H02H 109.5
C016 C01S H02I 109.5
H02G C01S H02I 109.5
H02H C01S H02I 109.5

loop_
_geom_bond_atom_site_label_1
_geom_bond_atom_site_label_2
_geom_bond_distance
Fe01 C00M 2.079(3)
Fe01 C012 2.082(4)
Fe01 C00U 2.082(4)
Fe01 C00V 2.084(4)
Fe01 C016 2.091(3)
Fe01 C00T 2.096(3)
Fe01 C00W 2.097(3)
Fe01 C01A 2.103(4)
Fe01 C019 2.111(3)
Fe01 C00Z 2.113(3)
F002 C00P 1.356(4)
F003 C00X 1.355(4)
F004 C00K 1.354(4)
F005 C00O 1.353(4)
F006 C013 1.359(4)
F007 C00Y 1.353(4)
F008 C011 1.344(4)
F009 C00S 1.353(4)
F00A C017 1.358(4)
F00B C015 1.347(4)
F00C C01E 1.358(4)
O01 C00R 1.317(4)
O01 B01R 1.505(4)
F00E C014 1.352(4)
F00F C018 1.346(4)
F00G C01C 1.351(4)
F00H C01D 1.344(4)
O00I C00R 1.221(4)
C00J C00Y 1.383(5)
C00J C00X 1.393(5)
C00J B01R 1.656(5)
C00K C00S 1.375(5)
C00K C00N 1.388(5)
C00L C00P 1.390(5)
C00L C013 1.391(5)
C00L B01R 1.634(5)
C00M C00W 1.423(5)
C00M C00U 1.431(5)
C00M C01M 1.492(5)
C00N C00O 1.392(5)
C00N B01R 1.647(5)
C00O C017 1.372(5)
C00P C01E 1.377(5)
C00Q C01B 1.387(5)
C00Q C010 1.399(5)
C00Q C00R 1.502(5)
C00S C011 1.379(5)
C00T C00Z 1.427(5)
C00T C00U 1.433(5)
C00T C01I 1.497(5)
C00U C01J 1.495(5)
C00V C01A 1.425(5)
C00V C012 1.433(5)
C00V C01O 1.506(5)
C00W C00Z 1.420(5)
C00W C01L 1.504(5)
C00X C015 1.378(5)
C00Y C014 1.374(5)
C00Z C01K 1.502(5)
C010 C01H 1.375(5)
C010 H01A 0.9500
C011 C017 1.368(5)
C012 C016 1.430(6)
C012 C01P 1.498(6)
C013 C01C 1.376(5)
C014 C018 1.373(5)
C015 C018 1.370(5)
C016 C019 1.432(5)
C016 C01S 1.504(5)
C019 C01A 1.429(5)
C019 C01Q 1.498(5)
C01A C01N 1.491(5)
C01B C01F 1.386(5)
C01B H01B 0.9500
C01C C01D 1.379(5)
C01D C01E 1.362(6)
C01F C01G 1.391(6)
C01F H01C 0.9500
C01G C01H 1.384(6)
C01G H01D 0.9500
C01H H01E 0.9500
C01I H01F 0.9800
C01I H01G 0.9800
C01I H01H 0.9800
C01J H01I 0.9800
C01J H01J 0.9800
C01J H01K 0.9800
C01K H01L 0.9800
C01K H01M 0.9800
C01K H01N 0.9800
C01L H01O 0.9800
C01L H01P 0.9800
C01L H01Q 0.9800
C01M H01R 0.9800
C01M H01S 0.9800
C01M H01T 0.9800
C01N H01U 0.9800
C01N H01V 0.9800
C01N H01W 0.9800
C01O H01X 0.9800
C01O H01Y 0.9800
C01O H01Z 0.9800
C01P H02A 0.9800
C01P H02B 0.9800
C01P H02C 0.9800
C01Q H02D 0.9800
C01Q H02E 0.9800
C01Q H02F 0.9800
C01S H02G 0.9800
C01S H02H 0.9800
C01S H02I 0.9800
